data_7117306
loop_
_publ_author_name
'Gellert Mezei'

_publ_section_title
;
 Incarceration of one or two phosphate or arsenate species within
 nanojars, capped nanojars and nanohelicages: helical chirality from two
 closely-spaced, head-to-head PO4^3-^ or AsO4^3-^ ions
;
_journal_name_full Chem.Commun.
_journal_page_first 10341
_journal_paper_doi 10.1039/C5cc03005F
_journal_volume 51
_journal_year 2015
_chemical_formula_sum 'C104 H149 Br1.5 Cu15 N39.5 O19 P2'
_chemical_formula_weight 3391.52
_chemical_properties_physical Efflorescent
_space_group_crystal_system monoclinic
_space_group_IT_number 14
_space_group_name_Hall '-P 2ybc'
_space_group_name_H-M_alt 'P 1 21/c 1'
_symmetry_space_group_name_Hall '-P 2ybc'
_symmetry_space_group_name_H-M 'P 1 21/c 1'
_atom_sites_solution_hydrogens mixed
_audit_creation_method SHELXL-2014/6
_audit_update_record
;
2015-04-07 deposited with the CCDC.
2015-05-08 downloaded from the CCDC.
;
_cell_angle_alpha 90
_cell_angle_beta 103.2540(10)
_cell_angle_gamma 90
_cell_formula_units_Z 4
_cell_length_a 17.1774(2)
_cell_length_b 24.4000(3)
_cell_length_c 33.5490(4)
_cell_measurement_reflns_used 9959
_cell_measurement_temperature 100(2)
_cell_measurement_theta_max 20.71
_cell_measurement_theta_min 2.24
_cell_volume 13686.8(3)
_computing_cell_refinement 'Bruker SAINT'
_computing_data_collection 'Bruker APEX2'
_computing_data_reduction 'Bruker SAINT'
_computing_molecular_graphics 'Bruker SHELXTL'
_computing_publication_material 'Bruker SHELXTL'
_computing_structure_refinement 'SHELXL-97 (Sheldrick, 2008)'
_computing_structure_solution 'SHELXS-97 (Sheldrick, 2008)'
_diffrn_ambient_temperature 100(2)
_diffrn_measured_fraction_theta_full 0.980
_diffrn_measured_fraction_theta_max 0.998
_diffrn_measurement_device_type 'Bruker APEX-II CCD'
_diffrn_measurement_method '\f and \w scans'
_diffrn_radiation_type MoK\a
_diffrn_radiation_wavelength 0.71073
_diffrn_reflns_av_R_equivalents 0.1314
_diffrn_reflns_av_unetI/netI 0.0793
_diffrn_reflns_Laue_measured_fraction_full 0.980
_diffrn_reflns_Laue_measured_fraction_max 0.998
_diffrn_reflns_limit_h_max 20
_diffrn_reflns_limit_h_min -20
_diffrn_reflns_limit_k_max 29
_diffrn_reflns_limit_k_min -29
_diffrn_reflns_limit_l_max 39
_diffrn_reflns_limit_l_min -39
_diffrn_reflns_number 197389
_diffrn_reflns_point_group_measured_fraction_full 0.980
_diffrn_reflns_point_group_measured_fraction_max 0.998
_diffrn_reflns_theta_full 25.242
_diffrn_reflns_theta_max 25.083
_diffrn_reflns_theta_min 1.042
_diffrn_source 'sealed tube'
_exptl_absorpt_coefficient_mu 2.811
_exptl_absorpt_correction_T_max 0.7452
_exptl_absorpt_correction_T_min 0.6074
_exptl_absorpt_correction_type multi-scan
_exptl_crystal_colour blue
_exptl_crystal_density_diffrn 1.646
_exptl_crystal_description block
_exptl_crystal_F_000 6876
_exptl_crystal_recrystallization_method 'Re-crystallisation from solvent: nitrobenzene, bromobenzene, hexanes'
_exptl_crystal_size_max 0.21
_exptl_crystal_size_mid 0.13
_exptl_crystal_size_min 0.08
_refine_diff_density_max 4.266
_refine_diff_density_min -2.340
_refine_diff_density_rms 0.171
_refine_ls_extinction_coef .
_refine_ls_extinction_method none
_refine_ls_goodness_of_fit_ref 0.950
_refine_ls_hydrogen_treatment mixed
_refine_ls_matrix_type full
_refine_ls_number_parameters 1593
_refine_ls_number_reflns 24276
_refine_ls_number_restraints 19
_refine_ls_restrained_S_all 0.950
_refine_ls_R_factor_all 0.1182
_refine_ls_R_factor_gt 0.0688
_refine_ls_shift/su_max 0.001
_refine_ls_shift/su_mean 0.000
_refine_ls_structure_factor_coef Fsqd
_refine_ls_weighting_details 'w=1/[\s^2^(Fo^2^)+(0.0606P)^2^+272.0120P] where P=(Fo^2^+2Fc^2^)/3'
_refine_ls_weighting_scheme calc
_refine_ls_wR_factor_gt 0.1617
_refine_ls_wR_factor_ref 0.1895
_reflns_Friedel_coverage 0.000
_reflns_Friedel_fraction_full .
_reflns_Friedel_fraction_max .
_reflns_number_gt 15747
_reflns_number_total 24276
_reflns_threshold_expression 'I > 2\s(I)'
_cod_data_source_file c5cc03005f2.cif
_cod_data_source_block 4
_cod_original_formula_sum 'C104 H149 Br1.50 Cu15 N39.50 O19 P2'
_cod_database_code 7117306
_shelx_space_group_comment
;
The symmetry employed for this shelxl refinement is uniquely defined
by the following loop, which should always be used as a source of
symmetry information in preference to the above space-group names.
They are only intended as comments.
;
_shelxl_version_number 2014/6

loop_
_space_group_symop_operation_xyz
'x, y, z'
'-x, y+1/2, -z+1/2'
'-x, -y, -z'
'x, -y-1/2, z-1/2'

loop_
_atom_site_label
_atom_site_type_symbol
_atom_site_fract_x
_atom_site_fract_y
_atom_site_fract_z
_atom_site_U_iso_or_equiv
_atom_site_adp_type
_atom_site_occupancy
_atom_site_site_symmetry_order
_atom_site_calc_flag
_atom_site_refinement_flags_posn
_atom_site_refinement_flags_adp
_atom_site_refinement_flags_occupancy
_atom_site_disorder_assembly
_atom_site_disorder_group
Cu1 Cu 0.70090(7) 0.69588(4) 0.43796(3) 0.0195(2) Uani 1 1 d . . . A 4
Cu2 Cu 0.50459(7) 0.69700(4) 0.39794(3) 0.0192(2) Uani 1 1 d . . . A 4
Cu3 Cu 0.60722(7) 0.81411(4) 0.41144(3) 0.0202(2) Uani 1 1 d . . . A 4
Cu4 Cu 0.69067(7) 0.64274(4) 0.06845(3) 0.0226(3) Uani 1 1 d . . . A 4
Cu5 Cu 0.67977(7) 0.77852(4) 0.06585(3) 0.0227(3) Uani 1 1 d . . . A 4
Cu6 Cu 0.85523(7) 0.71743(4) 0.10147(3) 0.0225(3) Uani 1 1 d . . . A 4
Cu7 Cu 0.73023(7) 0.61680(4) 0.35845(3) 0.0194(2) Uani 1 1 d . . . A 4
Cu8 Cu 0.72829(7) 0.56693(4) 0.26481(3) 0.0189(2) Uani 1 1 d . . . A 4
Cu9 Cu 0.70454(7) 0.58605(4) 0.16323(3) 0.0197(2) Uani 1 1 d . . . A 4
Cu10 Cu 0.54964(7) 0.78013(5) 0.12756(3) 0.0242(3) Uani 1 1 d . . . A 4
Cu11 Cu 0.45296(6) 0.75961(4) 0.20145(3) 0.0197(2) Uani 1 1 d . . . A 4
Cu12 Cu 0.45020(6) 0.72181(4) 0.29674(3) 0.0183(2) Uani 1 1 d . . . A 4
Cu13 Cu 0.87677(7) 0.77424(5) 0.19493(3) 0.0230(3) Uani 1 1 d . . . A 4
Cu14 Cu 0.84113(7) 0.82676(5) 0.28067(3) 0.0242(3) Uani 1 1 d . . . A 4
Cu15 Cu 0.72946(7) 0.83764(4) 0.34900(3) 0.0234(3) Uani 1 1 d . . . A 4
P1 P 0.63383(14) 0.72671(9) 0.33904(7) 0.0167(5) Uani 1 1 d . . . A 4
P2 P 0.71253(14) 0.71473(9) 0.15646(7) 0.0175(5) Uani 1 1 d . . . A 4
O1 O 0.5986(4) 0.7371(2) 0.43069(19) 0.0220(14) Uani 1 1 d D . . A 4
H1O H 0.577(5) 0.740(4) 0.4505(19) 0.026 Uiso 1 1 d D U . B 4
O2 O 0.7473(4) 0.7130(2) 0.06452(19) 0.0221(14) Uani 1 1 d D . . A 4
H2O H 0.759(6) 0.712(4) 0.0416(14) 0.026 Uiso 1 1 d D U . C 4
O3 O 0.7135(4) 0.6231(3) 0.3007(2) 0.0298(16) Uani 1 1 d D . . A 4
H3O H 0.698(6) 0.654(2) 0.292(3) 0.036 Uiso 1 1 d D U . D 4
O4 O 0.7081(4) 0.6109(2) 0.21706(19) 0.0265(15) Uani 1 1 d D . . A 4
H4O H 0.697(6) 0.6425(18) 0.223(3) 0.032 Uiso 1 1 d D U . E 4
O5 O 0.5006(4) 0.7287(3) 0.2523(2) 0.0288(15) Uani 1 1 d D . . A 4
H5O H 0.5501(15) 0.729(4) 0.261(3) 0.035 Uiso 1 1 d D U . F 4
O6 O 0.5437(4) 0.7518(3) 0.17918(19) 0.0261(15) Uani 1 1 d D . . A 4
H6O H 0.589(3) 0.743(4) 0.194(3) 0.031 Uiso 1 1 d D U . G 4
O7 O 0.7644(4) 0.7991(3) 0.3075(2) 0.0318(17) Uani 1 1 d D . . A 4
H7O H 0.738(5) 0.771(3) 0.301(3) 0.038 Uiso 1 1 d D U . H 4
O8 O 0.8282(4) 0.7707(3) 0.2403(2) 0.0250(15) Uani 1 1 d D . . A 4
H8O H 0.785(3) 0.753(4) 0.234(3) 0.030 Uiso 1 1 d D U . I 4
O9 O 0.6906(3) 0.6887(2) 0.36918(17) 0.0175(13) Uani 1 1 d . . . A 4
O10 O 0.5461(3) 0.7103(2) 0.33909(17) 0.0170(13) Uani 1 1 d . . . A 4
O11 O 0.6476(4) 0.7861(2) 0.35568(18) 0.0198(13) Uani 1 1 d . . . A 4
O12 O 0.6496(3) 0.7226(2) 0.29622(17) 0.0160(12) Uani 1 1 d . . . A 4
O13 O 0.6932(4) 0.6574(2) 0.13643(17) 0.0208(14) Uani 1 1 d . . . A 4
O14 O 0.6591(4) 0.7569(2) 0.12820(18) 0.0204(14) Uani 1 1 d . . . A 4
O15 O 0.8011(4) 0.7287(2) 0.15710(19) 0.0224(14) Uani 1 1 d . . . A 4
O16 O 0.6977(3) 0.7170(2) 0.19930(17) 0.0182(13) Uani 1 1 d . . . A 4
O17 O 0.1729(7) 0.5183(4) 0.3353(5) 0.104(5) Uani 1 1 d . . . J 4
O18 O 0.1779(8) 0.5447(4) 0.2757(4) 0.119(6) Uani 1 1 d . . . J 4
N1 N 0.6367(5) 0.6291(3) 0.4399(2) 0.0220(17) Uani 1 1 d . . . A 4
N2 N 0.5558(5) 0.6298(3) 0.4246(2) 0.0233(17) Uani 1 1 d . . . A 4
N3 N 0.4477(4) 0.7684(3) 0.3916(2) 0.0189(16) Uani 1 1 d . . . A 4
N4 N 0.4912(4) 0.8153(3) 0.3953(2) 0.0179(16) Uani 1 1 d . . . A 4
N5 N 0.7141(4) 0.8134(3) 0.4480(2) 0.0203(16) Uani 1 1 d . . . A 4
N6 N 0.7546(5) 0.7651(3) 0.4594(2) 0.0237(17) Uani 1 1 d . . . A 4
N7 N 0.5950(5) 0.6783(3) 0.0330(2) 0.0260(18) Uani 1 1 d . . . A 4
N8 N 0.5903(5) 0.7335(3) 0.0342(2) 0.0254(18) Uani 1 1 d . . . A 4
N9 N 0.7795(5) 0.8227(3) 0.0774(2) 0.0261(18) Uani 1 1 d . . . A 4
N10 N 0.8507(5) 0.7962(3) 0.0888(2) 0.0237(18) Uani 1 1 d . . . A 4
N11 N 0.8646(5) 0.6372(3) 0.0931(2) 0.0292(19) Uani 1 1 d . . . A 4
N12 N 0.7972(5) 0.6076(3) 0.0798(2) 0.0278(19) Uani 1 1 d . . . A 4
N13 N 0.7971(5) 0.6500(3) 0.4443(2) 0.0244(18) Uani 1 1 d . . . A 4
N14 N 0.7994(4) 0.6130(3) 0.4141(2) 0.0215(17) Uani 1 1 d . . . A 4
N15 N 0.7278(5) 0.5370(3) 0.3486(2) 0.0223(17) Uani 1 1 d . . . A 4
N16 N 0.7246(5) 0.5162(3) 0.3107(2) 0.0232(17) Uani 1 1 d . . . A 4
N17 N 0.7683(5) 0.5121(3) 0.2311(2) 0.0249(18) Uani 1 1 d . . . A 4
N18 N 0.7564(5) 0.5196(3) 0.1896(2) 0.0252(18) Uani 1 1 d . . . A 4
N19 N 0.6561(5) 0.5477(3) 0.1116(2) 0.0222(17) Uani 1 1 d . . . A 4
N20 N 0.6415(5) 0.5714(3) 0.0739(2) 0.0265(18) Uani 1 1 d . . . A 4
N21 N 0.4080(5) 0.6620(3) 0.3656(2) 0.0249(18) Uani 1 1 d . . . A 4
N22 N 0.3818(5) 0.6801(3) 0.3255(2) 0.0203(16) Uani 1 1 d . . . A 4
N23 N 0.3615(5) 0.7645(3) 0.2642(2) 0.0221(17) Uani 1 1 d . . . A 4
N24 N 0.3634(4) 0.7818(3) 0.2258(2) 0.0212(17) Uani 1 1 d . . . A 4
N25 N 0.3915(5) 0.7711(3) 0.1446(2) 0.0279(19) Uani 1 1 d . . . A 4
N26 N 0.4319(5) 0.7785(4) 0.1145(2) 0.032(2) Uani 1 1 d . . . A 4
N27 N 0.5514(5) 0.8374(3) 0.0870(2) 0.031(2) Uani 1 1 d . . . A 4
N28 N 0.6075(5) 0.8404(3) 0.0644(2) 0.0282(19) Uani 1 1 d . . . A 4
N29 N 0.6244(5) 0.8906(3) 0.3958(2) 0.0242(18) Uani 1 1 d . . . A 4
N30 N 0.6813(5) 0.8983(3) 0.3740(2) 0.0259(18) Uani 1 1 d . . . A 4
N31 N 0.8335(5) 0.8755(3) 0.3588(3) 0.034(2) Uani 1 1 d . . . A 4
N32 N 0.8808(5) 0.8699(3) 0.3311(2) 0.0271(19) Uani 1 1 d . . . A 4
N33 N 0.9063(4) 0.8669(3) 0.2498(2) 0.0244(18) Uani 1 1 d . . . A 4
N34 N 0.9223(5) 0.8451(3) 0.2152(2) 0.0246(18) Uani 1 1 d . . . A 4
N35 N 0.9683(5) 0.7544(3) 0.1717(2) 0.0272(18) Uani 1 1 d . . . A 4
N36 N 0.9620(5) 0.7264(3) 0.1362(2) 0.0281(19) Uani 1 1 d . . . A 4
N37 N -0.0287(5) 0.8460(4) 0.8102(4) 0.050(3) Uani 1 1 d D . . K 4
N38 N 0.4584(5) 0.9326(3) 0.7160(3) 0.031(2) Uani 1 1 d . . . L 4
N39 N 0.1926(7) 0.5123(4) 0.3035(5) 0.063(3) Uani 1 1 d . . . J 4
C1 C 0.5283(6) 0.5798(4) 0.4299(3) 0.026(2) Uani 1 1 d . . . A 4
H1 H 0.4749 0.5694 0.4224 0.031 Uiso 1 1 calc R U . A 4
C2 C 0.5903(6) 0.5457(4) 0.4481(3) 0.027(2) Uani 1 1 d . . . A 4
H2 H 0.5877 0.5089 0.4550 0.032 Uiso 1 1 calc R U . A 4
C3 C 0.6572(6) 0.5788(4) 0.4538(3) 0.023(2) Uani 1 1 d . . . A 4
H3 H 0.7091 0.5675 0.4656 0.027 Uiso 1 1 calc R U . A 4
C4 C 0.4386(6) 0.8573(4) 0.3904(3) 0.028(2) Uani 1 1 d . . . A 4
H4 H 0.4525 0.8941 0.3907 0.034 Uiso 1 1 calc R U . A 4
C5 C 0.3605(6) 0.8380(4) 0.3850(3) 0.031(2) Uani 1 1 d . . . A 4
H5 H 0.3135 0.8582 0.3816 0.038 Uiso 1 1 calc R U . A 4
C6 C 0.3698(6) 0.7812(4) 0.3860(3) 0.024(2) Uani 1 1 d . . . A 4
H6 H 0.3283 0.7559 0.3832 0.029 Uiso 1 1 calc R U . A 4
C7 C 0.8235(6) 0.7776(4) 0.4861(3) 0.027(2) Uani 1 1 d . . . A 4
H7 H 0.8619 0.7521 0.4983 0.033 Uiso 1 1 calc R U . A 4
C8 C 0.8294(6) 0.8336(4) 0.4928(3) 0.030(2) Uani 1 1 d . . . A 4
H8 H 0.8709 0.8530 0.5096 0.035 Uiso 1 1 calc R U . A 4
C9 C 0.7597(6) 0.8540(4) 0.4686(3) 0.026(2) Uani 1 1 d . . . A 4
H9 H 0.7458 0.8909 0.4668 0.032 Uiso 1 1 calc R U . A 4
C10 C 0.5218(6) 0.7486(4) 0.0086(3) 0.034(3) Uani 1 1 d . . . A 4
H10 H 0.5041 0.7845 0.0037 0.040 Uiso 1 1 calc R U . A 4
C11 C 0.4814(7) 0.7023(4) -0.0095(3) 0.036(3) Uani 1 1 d . . . A 4
H11 H 0.4323 0.7005 -0.0283 0.043 Uiso 1 1 calc R U . A 4
C12 C 0.5312(6) 0.6597(4) 0.0069(3) 0.032(2) Uani 1 1 d . . . A 4
H12 H 0.5212 0.6229 0.0005 0.039 Uiso 1 1 calc R U . A 4
C13 C 0.9080(6) 0.8354(4) 0.0926(3) 0.030(2) Uani 1 1 d . . . A 4
H13 H 0.9627 0.8288 0.1001 0.036 Uiso 1 1 calc R U . A 4
C14 C 0.8742(6) 0.8863(4) 0.0839(3) 0.031(2) Uani 1 1 d . . . A 4
H14 H 0.9002 0.9198 0.0843 0.037 Uiso 1 1 calc R U . A 4
C15 C 0.7932(7) 0.8765(4) 0.0745(3) 0.032(2) Uani 1 1 d . . . A 4
H15 H 0.7539 0.9032 0.0671 0.039 Uiso 1 1 calc R U . A 4
C16 C 0.8181(7) 0.5567(4) 0.0718(3) 0.034(2) Uani 1 1 d . . . A 4
H16 H 0.7829 0.5282 0.0623 0.041 Uiso 1 1 calc R U . A 4
C17 C 0.9010(7) 0.5535(5) 0.0802(4) 0.047(3) Uani 1 1 d . . . A 4
H17 H 0.9319 0.5231 0.0773 0.056 Uiso 1 1 calc R U . A 4
C18 C 0.9276(7) 0.6053(5) 0.0939(3) 0.040(3) Uani 1 1 d . . . A 4
H18 H 0.9809 0.6159 0.1022 0.049 Uiso 1 1 calc R U . A 4
C19 C 0.8577(6) 0.5771(4) 0.4293(3) 0.031(2) Uani 1 1 d . . . A 4
H19 H 0.8714 0.5471 0.4153 0.037 Uiso 1 1 calc R U . A 4
C20 C 0.8940(7) 0.5914(5) 0.4689(3) 0.039(3) Uani 1 1 d . . . A 4
H20 H 0.9366 0.5738 0.4862 0.047 Uiso 1 1 calc R U . A 4
C21 C 0.8542(6) 0.6370(4) 0.4773(3) 0.033(2) Uani 1 1 d . . . A 4
H21 H 0.8651 0.6559 0.5020 0.040 Uiso 1 1 calc R U . A 4
C22 C 0.7077(6) 0.4626(4) 0.3115(3) 0.024(2) Uani 1 1 d . . . A 4
H22 H 0.7022 0.4388 0.2893 0.029 Uiso 1 1 calc R U . A 4
C23 C 0.6998(6) 0.4478(4) 0.3505(3) 0.029(2) Uani 1 1 d . . . A 4
H23 H 0.6883 0.4133 0.3595 0.035 Uiso 1 1 calc R U . A 4
C24 C 0.7128(6) 0.4959(4) 0.3731(3) 0.026(2) Uani 1 1 d . . . A 4
H24 H 0.7114 0.4995 0.4005 0.031 Uiso 1 1 calc R U . A 4
C25 C 0.7991(6) 0.4813(4) 0.1756(3) 0.026(2) Uani 1 1 d . . . A 4
H25 H 0.8017 0.4776 0.1484 0.031 Uiso 1 1 calc R U . A 4
C26 C 0.8389(6) 0.4480(4) 0.2070(3) 0.030(2) Uani 1 1 d . . . A 4
H26 H 0.8722 0.4184 0.2054 0.036 Uiso 1 1 calc R U . A 4
C27 C 0.8183(6) 0.4685(4) 0.2409(3) 0.024(2) Uani 1 1 d . . . A 4
H27 H 0.8360 0.4546 0.2672 0.029 Uiso 1 1 calc R U . A 4
C28 C 0.6080(6) 0.5337(4) 0.0455(3) 0.032(2) Uani 1 1 d . . . A 4
H28 H 0.5925 0.5398 0.0174 0.039 Uiso 1 1 calc R U . A 4
C29 C 0.6004(7) 0.4841(4) 0.0652(3) 0.036(3) Uani 1 1 d . . . A 4
H29 H 0.5796 0.4511 0.0535 0.043 Uiso 1 1 calc R U . A 4
C30 C 0.6309(6) 0.4954(4) 0.1065(3) 0.029(2) Uani 1 1 d . . . A 4
H30 H 0.6336 0.4703 0.1277 0.035 Uiso 1 1 calc R U . A 4
C31 C 0.3062(5) 0.6623(4) 0.3124(3) 0.022(2) Uani 1 1 d . . . A 4
H31 H 0.2749 0.6682 0.2863 0.026 Uiso 1 1 calc R U . A 4
C32 C 0.2812(6) 0.6341(4) 0.3430(3) 0.028(2) Uani 1 1 d . . . A 4
H32 H 0.2317 0.6179 0.3418 0.034 Uiso 1 1 calc R U . A 4
C33 C 0.3469(6) 0.6355(4) 0.3758(3) 0.029(2) Uani 1 1 d . . . A 4
H33 H 0.3485 0.6202 0.4014 0.035 Uiso 1 1 calc R U . A 4
C34 C 0.3046(6) 0.8178(4) 0.2139(3) 0.026(2) Uani 1 1 d . . . A 4
H34 H 0.2930 0.8357 0.1888 0.032 Uiso 1 1 calc R U . A 4
C35 C 0.2630(6) 0.8245(4) 0.2445(3) 0.026(2) Uani 1 1 d . . . A 4
H35 H 0.2193 0.8471 0.2442 0.032 Uiso 1 1 calc R U . A 4
C36 C 0.3008(5) 0.7904(3) 0.2751(3) 0.022(2) Uani 1 1 d . . . A 4
H36 H 0.2864 0.7857 0.3000 0.026 Uiso 1 1 calc R U . A 4
C37 C 0.3790(7) 0.7754(6) 0.0786(3) 0.059(4) Uani 1 1 d . . . A 4
H37 H 0.3912 0.7798 0.0532 0.070 Uiso 1 1 calc R U . A 4
C38 C 0.3037(8) 0.7648(7) 0.0846(4) 0.068(5) Uani 1 1 d . . . A 4
H38 H 0.2563 0.7604 0.0649 0.082 Uiso 1 1 calc R U . A 4
C39 C 0.3148(6) 0.7620(5) 0.1268(3) 0.043(3) Uani 1 1 d . . . A 4
H39 H 0.2748 0.7550 0.1407 0.052 Uiso 1 1 calc R U . A 4
C40 C 0.5895(7) 0.8835(4) 0.0388(3) 0.045(3) Uani 1 1 d . . . A 4
H40 H 0.6178 0.8941 0.0195 0.054 Uiso 1 1 calc R U . A 4
C41 C 0.5234(9) 0.9092(5) 0.0455(4) 0.067(5) Uani 1 1 d . . . A 4
H41 H 0.4990 0.9403 0.0324 0.081 Uiso 1 1 calc R U . A 4
C42 C 0.5004(9) 0.8798(5) 0.0755(4) 0.058(4) Uani 1 1 d . . . A 4
H42 H 0.4564 0.8877 0.0863 0.070 Uiso 1 1 calc R U . A 4
C43 C 0.6987(7) 0.9526(4) 0.3756(3) 0.033(3) Uani 1 1 d . . . A 4
C44 C 0.6535(7) 0.9801(4) 0.3984(3) 0.033(2) Uani 1 1 d . . . A 4
H44 H 0.6530 1.0175 0.4038 0.040 Uiso 1 1 calc R U . A 4
C45 C 0.6091(6) 0.9393(4) 0.4113(3) 0.027(2) Uani 1 1 d . . . A 4
H45 H 0.5738 0.9448 0.4282 0.033 Uiso 1 1 calc R U . A 4
C46 C 0.9525(7) 0.8912(4) 0.3489(3) 0.039(3) Uani 1 1 d . . . A 4
H46 H 0.9959 0.8930 0.3368 0.047 Uiso 1 1 calc R U . A 4
C47 C 0.9525(7) 0.9099(5) 0.3875(3) 0.045(3) Uani 1 1 d . . . A 4
H47 H 0.9948 0.9261 0.4061 0.054 Uiso 1 1 calc R U . A 4
C48 C 0.8761(7) 0.8995(5) 0.3928(3) 0.041(3) Uani 1 1 d . . . A 4
H48 H 0.8575 0.9078 0.4160 0.050 Uiso 1 1 calc R U . A 4
C49 C 0.9602(6) 0.8831(4) 0.1977(3) 0.029(2) Uani 1 1 d . . . A 4
H49 H 0.9769 0.8784 0.1734 0.035 Uiso 1 1 calc R U . A 4
C50 C 0.9706(6) 0.9303(4) 0.2213(3) 0.031(2) Uani 1 1 d . . . A 4
H50 H 0.9962 0.9625 0.2168 0.037 Uiso 1 1 calc R U . A 4
C51 C 0.9345(6) 0.9188(4) 0.2530(3) 0.029(2) Uani 1 1 d . . . A 4
H51 H 0.9301 0.9433 0.2737 0.035 Uiso 1 1 calc R U . A 4
C52 C 1.0356(7) 0.7225(5) 0.1285(3) 0.038(3) Uani 1 1 d . . . A 4
H52 H 1.0472 0.7053 0.1058 0.046 Uiso 1 1 calc R U . A 4
C53 C 1.0911(6) 0.7479(5) 0.1595(4) 0.040(3) Uani 1 1 d . . . A 4
H53 H 1.1459 0.7511 0.1618 0.048 Uiso 1 1 calc R U . A 4
C54 C 1.0473(6) 0.7674(5) 0.1862(3) 0.037(3) Uani 1 1 d . . . A 4
H54 H 1.0682 0.7865 0.2102 0.044 Uiso 1 1 calc R U . A 4
C55A C -0.1047(9) 0.8195(7) 0.8157(5) 0.021(4) Uiso 0.5 1 d D . P M 1
C56A C -0.0961(12) 0.8054(8) 0.8609(6) 0.034(5) Uiso 0.5 1 d D . P M 1
C57A C -0.0445(13) 0.7561(8) 0.8795(6) 0.042(6) Uiso 0.5 1 d D . P M 1
C58A C -0.0681(15) 0.7380(9) 0.9195(7) 0.034(5) Uiso 0.5 1 d D . P M 1
C55B C -0.0811(14) 0.8190(10) 0.8372(7) 0.054(7) Uiso 0.5 1 d D . P N 2
C56B C -0.045(2) 0.8049(13) 0.8828(8) 0.085(10) Uiso 0.5 1 d D . P N 2
C57B C -0.088(2) 0.7545(14) 0.8964(12) 0.096(12) Uiso 0.5 1 d D . P N 2
C58B C -0.031(3) 0.735(2) 0.9367(13) 0.131(18) Uiso 0.5 1 d D . P N 2
C59 C 0.0439(6) 0.8076(5) 0.8126(4) 0.042(3) Uani 1 1 d . . . . .
H59A H 0.0811 0.8255 0.7990 0.051 Uiso 1 1 calc R U . K 4
H59B H 0.0708 0.8031 0.8412 0.051 Uiso 1 1 calc R U . K 4
C60 C 0.0247(7) 0.7510(4) 0.7938(5) 0.055(4) Uani 1 1 d . . . . .
H60A H -0.0029 0.7550 0.7653 0.066 Uiso 1 1 calc R U . . .
H60B H -0.0110 0.7322 0.8079 0.066 Uiso 1 1 calc R U . . .
C61 C 0.1003(7) 0.7158(6) 0.7965(4) 0.052(3) Uani 1 1 d . . . . .
H61A H 0.0856 0.6820 0.7814 0.062 Uiso 1 1 calc R U . . .
H61B H 0.1373 0.7354 0.7837 0.062 Uiso 1 1 calc R U . . .
C62 C 0.1412(8) 0.7022(6) 0.8400(4) 0.059(4) Uani 1 1 d . . . . .
H62A H 0.1030 0.6866 0.8537 0.088 Uiso 1 1 calc R U . . .
H62B H 0.1632 0.7350 0.8540 0.088 Uiso 1 1 calc R U . . .
H62C H 0.1833 0.6763 0.8402 0.088 Uiso 1 1 calc R U . . .
C63 C -0.0631(8) 0.8609(5) 0.7650(5) 0.075(5) Uani 1 1 d . . . . .
H63A H -0.0862 0.8282 0.7506 0.090 Uiso 1 1 calc R U . K 4
H63B H -0.1060 0.8872 0.7636 0.090 Uiso 1 1 calc R U . K 4
C64 C -0.0033(10) 0.8845(6) 0.7432(4) 0.067(4) Uani 1 1 d . . . . .
H64A H 0.0282 0.8550 0.7356 0.080 Uiso 1 1 calc R U . . .
H64B H 0.0328 0.9087 0.7617 0.080 Uiso 1 1 calc R U . . .
C65 C -0.0433(13) 0.9167(7) 0.7047(5) 0.107(8) Uani 1 1 d . . . . .
H65A H -0.0752 0.8918 0.6850 0.128 Uiso 1 1 calc R U . . .
H65B H -0.0790 0.9439 0.7118 0.128 Uiso 1 1 calc R U . . .
C66 C 0.0164(18) 0.9446(7) 0.6855(5) 0.156(13) Uani 1 1 d . . . . .
H66A H 0.0449 0.9177 0.6736 0.233 Uiso 1 1 calc R U . . .
H66B H 0.0534 0.9648 0.7061 0.233 Uiso 1 1 calc R U . . .
H66C H -0.0108 0.9693 0.6647 0.233 Uiso 1 1 calc R U . . .
C67 C 0.0016(6) 0.8961(5) 0.8347(4) 0.039(3) Uani 1 1 d . . . . .
H67A H 0.0208 0.8851 0.8630 0.047 Uiso 1 1 calc R U . K 4
H67B H 0.0473 0.9097 0.8252 0.047 Uiso 1 1 calc R U . K 4
C68 C -0.0553(7) 0.9429(4) 0.8337(3) 0.039(3) Uani 1 1 d . . . . .
H68A H -0.1038 0.9297 0.8407 0.047 Uiso 1 1 calc R U . . .
H68B H -0.0697 0.9581 0.8063 0.047 Uiso 1 1 calc R U . . .
C69 C -0.0177(7) 0.9868(5) 0.8636(3) 0.040(3) Uani 1 1 d . . . . .
H69A H 0.0318 0.9987 0.8570 0.048 Uiso 1 1 calc R U . . .
H69B H -0.0047 0.9715 0.8910 0.048 Uiso 1 1 calc R U . . .
C70 C -0.0716(7) 1.0363(4) 0.8631(3) 0.038(3) Uani 1 1 d . . . . .
H70A H -0.1233 1.0244 0.8661 0.058 Uiso 1 1 calc R U . . .
H70B H -0.0772 1.0556 0.8377 0.058 Uiso 1 1 calc R U . . .
H70C H -0.0484 1.0603 0.8854 0.058 Uiso 1 1 calc R U . . .
C71 C 0.4877(6) 0.9233(4) 0.7618(3) 0.036(3) Uani 1 1 d . . . . .
H71A H 0.5446 0.9308 0.7696 0.043 Uiso 1 1 calc R U . L 4
H71B H 0.4799 0.8850 0.7678 0.043 Uiso 1 1 calc R U . L 4
C72 C 0.4449(7) 0.9591(5) 0.7879(3) 0.040(3) Uani 1 1 d . . . . .
H72A H 0.4323 0.9943 0.7745 0.049 Uiso 1 1 calc R U . . .
H72B H 0.3949 0.9417 0.7894 0.049 Uiso 1 1 calc R U . . .
C73 C 0.4943(9) 0.9683(5) 0.8306(4) 0.056(4) Uani 1 1 d . . . . .
H73A H 0.5461 0.9829 0.8291 0.067 Uiso 1 1 calc R U . . .
H73B H 0.5030 0.9335 0.8449 0.067 Uiso 1 1 calc R U . . .
C74 C 0.4535(10) 1.0079(6) 0.8544(4) 0.076(5) Uani 1 1 d . . . . .
H74A H 0.4045 0.9920 0.8580 0.114 Uiso 1 1 calc R U . . .
H74B H 0.4423 1.0417 0.8395 0.114 Uiso 1 1 calc R U . . .
H74C H 0.4882 1.0149 0.8807 0.114 Uiso 1 1 calc R U . . .
C75 C 0.4720(6) 0.9910(4) 0.7041(3) 0.030(2) Uani 1 1 d . . . . .
H75A H 0.4577 0.9936 0.6745 0.035 Uiso 1 1 calc R U . L 4
H75B H 0.4357 1.0146 0.7145 0.035 Uiso 1 1 calc R U . L 4
C76 C 0.5551(6) 1.0129(4) 0.7188(3) 0.036(3) Uani 1 1 d . . . . .
H76A H 0.5926 0.9890 0.7097 0.043 Uiso 1 1 calc R U . . .
H76B H 0.5689 1.0137 0.7485 0.043 Uiso 1 1 calc R U . . .
C77 C 0.5615(7) 1.0707(4) 0.7023(4) 0.042(3) Uani 1 1 d . . . . .
H77A H 0.6170 1.0820 0.7097 0.051 Uiso 1 1 calc R U . . .
H77B H 0.5454 1.0696 0.6726 0.051 Uiso 1 1 calc R U . . .
C78 C 0.5124(8) 1.1125(5) 0.7174(5) 0.066(4) Uani 1 1 d . . . . .
H78A H 0.5213 1.1099 0.7466 0.099 Uiso 1 1 calc R U . . .
H78B H 0.4569 1.1063 0.7052 0.099 Uiso 1 1 calc R U . . .
H78C H 0.5274 1.1484 0.7100 0.099 Uiso 1 1 calc R U . . .
C79 C 0.5061(7) 0.8919(4) 0.6959(4) 0.045(3) Uani 1 1 d . . . . .
H79A H 0.5624 0.8967 0.7087 0.054 Uiso 1 1 calc R U . L 4
H79B H 0.4915 0.8552 0.7025 0.054 Uiso 1 1 calc R U . L 4
C80 C 0.4967(9) 0.8952(5) 0.6500(4) 0.062(4) Uani 1 1 d . . . . .
H80A H 0.4978 0.9337 0.6429 0.074 Uiso 1 1 calc R U . . .
H80B H 0.5437 0.8784 0.6437 0.074 Uiso 1 1 calc R U . . .
C81 C 0.4282(10) 0.8713(6) 0.6231(4) 0.064(4) Uani 1 1 d . . . . .
H81A H 0.3812 0.8926 0.6247 0.077 Uiso 1 1 calc R U . . .
H81B H 0.4207 0.8345 0.6325 0.077 Uiso 1 1 calc R U . . .
C82 C 0.4343(11) 0.8685(7) 0.5779(4) 0.079(5) Uani 1 1 d . . . . .
H82A H 0.4674 0.8381 0.5743 0.118 Uiso 1 1 calc R U . . .
H82B H 0.4575 0.9019 0.5708 0.118 Uiso 1 1 calc R U . . .
H82C H 0.3819 0.8639 0.5606 0.118 Uiso 1 1 calc R U . . .
C83 C 0.3688(6) 0.9233(4) 0.7025(3) 0.029(2) Uani 1 1 d . . . . .
H83A H 0.3425 0.9482 0.7178 0.034 Uiso 1 1 calc R U . L 4
H83B H 0.3518 0.9330 0.6738 0.034 Uiso 1 1 calc R U . L 4
C84 C 0.3400(6) 0.8657(4) 0.7079(3) 0.035(3) Uani 1 1 d . . . . .
H84A H 0.3603 0.8541 0.7360 0.042 Uiso 1 1 calc R U . . .
H84B H 0.3606 0.8408 0.6903 0.042 Uiso 1 1 calc R U . . .
C85 C 0.2481(7) 0.8634(5) 0.6974(4) 0.045(3) Uani 1 1 d . . . . .
H85A H 0.2281 0.8885 0.7151 0.053 Uiso 1 1 calc R U . . .
H85B H 0.2313 0.8267 0.7027 0.053 Uiso 1 1 calc R U . . .
C86 C 0.2108(9) 0.8784(6) 0.6521(4) 0.071(4) Uani 1 1 d . . . . .
H86A H 0.2243 0.8508 0.6345 0.106 Uiso 1 1 calc R U . . .
H86B H 0.2312 0.9132 0.6459 0.106 Uiso 1 1 calc R U . . .
H86C H 0.1537 0.8805 0.6480 0.106 Uiso 1 1 calc R U . . .
C87 C 0.2372(6) 0.4622(4) 0.2983(3) 0.034(3) Uani 1 1 d . . . . .
C88 C 0.2497(7) 0.4226(4) 0.3280(3) 0.041(3) Uani 1 1 d . . . . .
H88 H 0.2310 0.4270 0.3517 0.049 Uiso 1 1 calc R U . . .
C89 C 0.2897(8) 0.3771(5) 0.3220(5) 0.060(4) Uani 1 1 d . . . . .
H89 H 0.2994 0.3501 0.3421 0.072 Uiso 1 1 calc R U . . .
C90 C 0.3163(8) 0.3697(6) 0.2870(7) 0.081(6) Uani 1 1 d . . . . .
H90 H 0.3428 0.3376 0.2831 0.097 Uiso 1 1 calc R U . . .
C91 C 0.3034(8) 0.4100(8) 0.2577(5) 0.071(5) Uani 1 1 d . . . . .
H91 H 0.3229 0.4056 0.2342 0.085 Uiso 1 1 calc R U . . .
C92 C 0.2621(7) 0.4566(5) 0.2627(4) 0.047(3) Uani 1 1 d . . . . .
H92 H 0.2515 0.4834 0.2425 0.057 Uiso 1 1 calc R U . . .
N400 N 0.1009(11) 0.9694(10) 0.9934(7) 0.075(7) Uiso 0.5 1 d D . P O 3
O400 O 0.0838(14) 0.9576(9) 1.0280(7) 0.080(6) Uiso 0.5 1 d . . P O 3
O401 O 0.0577(12) 0.9919(8) 0.9644(6) 0.070(5) Uiso 0.5 1 d . . P O 3
C400 C 0.1833(9) 0.9559(8) 0.9895(5) 0.060(8) Uiso 0.5 1 d DG . P O 3
C401 C 0.2340(11) 0.9254(9) 1.0197(5) 0.068(8) Uiso 0.5 1 d DG . P O 3
C402 C 0.3109(10) 0.9129(8) 1.0158(6) 0.070(9) Uiso 0.5 1 d G . P O 3
C403 C 0.3370(10) 0.9308(10) 0.9818(7) 0.069(8) Uiso 0.5 1 d G . P O 3
C404 C 0.2863(12) 0.9613(11) 0.9516(6) 0.190(3) Uiso 0.5 1 d G . P O 3
C405 C 0.2094(11) 0.9739(9) 0.9555(5) 0.063(8) Uiso 0.5 1 d DG . P O 3
Br50 Br 0.2895(5) 0.9747(3) 0.9467(3) 0.190(3) Uiso 0.5 1 d . . P P 4
C500 C 0.2406(17) 0.9483(12) 0.9894(7) 0.080(9) Uiso 0.5 1 d G . P P 4
C501 C 0.1689(18) 0.9698(11) 0.9949(9) 0.134(19) Uiso 0.5 1 d G . P P 4
C502 C 0.1338(14) 0.9486(12) 1.0250(10) 0.121(16) Uiso 0.5 1 d G . P P 4
C503 C 0.1706(18) 0.9059(12) 1.0497(7) 0.092(11) Uiso 0.5 1 d G . P P 4
C504 C 0.2424(18) 0.8844(10) 1.0443(8) 0.124(15) Uiso 0.5 1 d G . P P 4
C505 C 0.2774(14) 0.9056(12) 1.0141(9) 0.118(16) Uiso 0.5 1 d G . P P 4
Br20 Br 0.2206(6) 0.6066(4) -0.0540(3) 0.229(4) Uiso 0.5 1 d . . P Q 5
C200 C 0.1705(17) 0.5896(11) -0.0133(7) 0.082(10) Uiso 0.5 1 d G . P Q 5
C201 C 0.0952(18) 0.6102(11) -0.0129(9) 0.18(2) Uiso 0.5 1 d G . P Q 5
C202 C 0.0543(14) 0.5907(14) 0.0154(11) 0.142(18) Uiso 0.5 1 d G . P Q 5
C203 C 0.0887(18) 0.5507(13) 0.0434(9) 0.130(16) Uiso 0.5 1 d G . P Q 5
C204 C 0.1640(18) 0.5301(10) 0.0431(7) 0.104(12) Uiso 0.5 1 d G . P Q 5
C205 C 0.2049(13) 0.5496(11) 0.0147(8) 0.094(11) Uiso 0.5 1 d G . P Q 5
Br30 Br 0.0605(3) 0.7740(2) 1.02988(18) 0.1382(18) Uiso 0.5 1 d . . P R 6
C300 C 0.1139(9) 0.7851(6) 0.9885(4) 0.046(6) Uiso 0.5 1 d G . P R 6
C301 C 0.0934(8) 0.8327(6) 0.9657(5) 0.057(7) Uiso 0.5 1 d G . P R 6
C302 C 0.1337(9) 0.8469(5) 0.9358(4) 0.050(6) Uiso 0.5 1 d G . P R 6
C303 C 0.1947(8) 0.8136(5) 0.9286(4) 0.020(4) Uiso 0.5 1 d G . P R 6
C304 C 0.2152(7) 0.7660(5) 0.9513(4) 0.033(5) Uiso 0.5 1 d G . P R 6
C305 C 0.1749(9) 0.7517(5) 0.9813(4) 0.044(6) Uiso 0.5 1 d G . P R 6

loop_
_atom_site_aniso_label
_atom_site_aniso_U_11
_atom_site_aniso_U_22
_atom_site_aniso_U_33
_atom_site_aniso_U_23
_atom_site_aniso_U_13
_atom_site_aniso_U_12
Cu1 0.0221(6) 0.0204(5) 0.0175(6) -0.0014(4) 0.0075(5) 0.0018(5)
Cu2 0.0213(6) 0.0187(5) 0.0196(6) -0.0002(4) 0.0090(5) -0.0013(5)
Cu3 0.0254(6) 0.0165(5) 0.0211(6) -0.0019(4) 0.0106(5) 0.0001(5)
Cu4 0.0316(7) 0.0191(6) 0.0192(6) -0.0003(4) 0.0099(5) -0.0024(5)
Cu5 0.0293(7) 0.0201(6) 0.0228(6) 0.0024(5) 0.0144(5) 0.0018(5)
Cu6 0.0257(6) 0.0235(6) 0.0211(6) -0.0016(5) 0.0115(5) -0.0003(5)
Cu7 0.0248(6) 0.0188(5) 0.0161(6) -0.0005(4) 0.0075(5) 0.0037(5)
Cu8 0.0252(6) 0.0167(5) 0.0161(6) -0.0007(4) 0.0074(5) 0.0026(5)
Cu9 0.0275(6) 0.0169(5) 0.0161(6) -0.0006(4) 0.0082(5) -0.0001(5)
Cu10 0.0258(6) 0.0301(6) 0.0200(6) 0.0064(5) 0.0122(5) 0.0043(5)
Cu11 0.0181(6) 0.0247(6) 0.0183(6) 0.0029(4) 0.0083(5) 0.0003(5)
Cu12 0.0183(6) 0.0203(5) 0.0179(6) 0.0011(4) 0.0076(4) -0.0004(5)
Cu13 0.0223(6) 0.0272(6) 0.0229(6) -0.0078(5) 0.0125(5) -0.0068(5)
Cu14 0.0237(6) 0.0277(6) 0.0257(6) -0.0099(5) 0.0147(5) -0.0104(5)
Cu15 0.0280(7) 0.0228(6) 0.0232(6) -0.0071(5) 0.0141(5) -0.0080(5)
P1 0.0187(12) 0.0164(11) 0.0169(12) -0.0017(9) 0.0079(9) 0.0002(9)
P2 0.0210(12) 0.0166(11) 0.0171(12) -0.0007(9) 0.0088(10) -0.0018(9)
O1 0.029(4) 0.021(3) 0.021(3) 0.001(3) 0.015(3) 0.003(3)
O2 0.029(4) 0.021(3) 0.020(3) -0.001(3) 0.013(3) -0.002(3)
O3 0.051(5) 0.019(3) 0.020(4) 0.002(3) 0.009(3) 0.008(3)
O4 0.044(4) 0.015(3) 0.021(3) -0.001(3) 0.011(3) 0.004(3)
O5 0.019(3) 0.048(4) 0.021(4) 0.004(3) 0.009(3) 0.000(3)
O6 0.015(3) 0.047(4) 0.019(4) 0.011(3) 0.009(3) 0.006(3)
O7 0.043(5) 0.030(4) 0.029(4) -0.017(3) 0.023(3) -0.020(3)
O8 0.021(4) 0.030(4) 0.028(4) -0.010(3) 0.014(3) -0.010(3)
O9 0.018(3) 0.020(3) 0.017(3) 0.001(2) 0.007(3) 0.002(3)
O10 0.017(3) 0.018(3) 0.018(3) -0.001(2) 0.008(3) 0.002(2)
O11 0.028(4) 0.015(3) 0.019(3) 0.000(2) 0.011(3) 0.001(3)
O12 0.022(3) 0.013(3) 0.014(3) 0.002(2) 0.006(3) 0.002(2)
O13 0.031(4) 0.019(3) 0.014(3) -0.002(2) 0.008(3) -0.001(3)
O14 0.027(4) 0.019(3) 0.018(3) 0.003(2) 0.011(3) 0.002(3)
O15 0.019(3) 0.025(3) 0.026(4) -0.002(3) 0.011(3) -0.003(3)
O16 0.020(3) 0.018(3) 0.018(3) 0.001(2) 0.007(3) -0.006(3)
O17 0.070(8) 0.055(7) 0.209(16) -0.056(8) 0.079(9) -0.027(6)
O18 0.140(12) 0.034(6) 0.129(11) -0.002(6) -0.080(9) 0.019(6)
N1 0.025(5) 0.025(4) 0.019(4) -0.001(3) 0.010(3) 0.002(3)
N2 0.032(5) 0.026(4) 0.016(4) 0.001(3) 0.012(3) -0.002(4)
N3 0.020(4) 0.023(4) 0.016(4) -0.001(3) 0.008(3) 0.002(3)
N4 0.024(4) 0.017(4) 0.015(4) 0.004(3) 0.009(3) -0.005(3)
N5 0.022(4) 0.020(4) 0.023(4) -0.003(3) 0.014(3) 0.000(3)
N6 0.022(4) 0.029(4) 0.022(4) -0.004(3) 0.009(3) -0.004(3)
N7 0.033(5) 0.028(4) 0.021(4) 0.004(3) 0.013(4) -0.003(4)
N8 0.026(5) 0.031(4) 0.020(4) 0.004(3) 0.005(4) 0.003(4)
N9 0.038(5) 0.024(4) 0.022(4) 0.000(3) 0.018(4) -0.002(4)
N10 0.022(4) 0.027(4) 0.026(4) -0.010(3) 0.013(3) -0.004(3)
N11 0.035(5) 0.035(5) 0.020(4) 0.002(4) 0.010(4) 0.004(4)
N12 0.036(5) 0.025(4) 0.023(4) -0.002(3) 0.009(4) -0.004(4)
N13 0.030(5) 0.028(4) 0.017(4) 0.000(3) 0.009(3) 0.008(4)
N14 0.024(4) 0.026(4) 0.015(4) 0.001(3) 0.004(3) 0.004(3)
N15 0.029(5) 0.027(4) 0.012(4) 0.000(3) 0.007(3) 0.004(3)
N16 0.031(5) 0.019(4) 0.021(4) -0.003(3) 0.008(4) 0.005(3)
N17 0.033(5) 0.028(4) 0.014(4) 0.001(3) 0.005(3) 0.003(4)
N18 0.034(5) 0.022(4) 0.023(4) 0.002(3) 0.011(4) 0.007(4)
N19 0.027(4) 0.023(4) 0.017(4) 0.001(3) 0.006(3) -0.002(3)
N20 0.040(5) 0.018(4) 0.021(4) 0.001(3) 0.007(4) -0.006(4)
N21 0.027(5) 0.022(4) 0.028(5) 0.003(3) 0.010(4) -0.005(3)
N22 0.026(4) 0.021(4) 0.015(4) -0.005(3) 0.005(3) -0.004(3)
N23 0.027(4) 0.024(4) 0.019(4) -0.001(3) 0.012(3) -0.009(3)
N24 0.021(4) 0.024(4) 0.020(4) 0.006(3) 0.009(3) 0.000(3)
N25 0.027(5) 0.037(5) 0.024(4) 0.004(4) 0.014(4) 0.004(4)
N26 0.031(5) 0.043(5) 0.027(5) 0.009(4) 0.014(4) 0.006(4)
N27 0.039(5) 0.032(5) 0.027(5) 0.010(4) 0.019(4) 0.016(4)
N28 0.036(5) 0.025(4) 0.030(5) 0.007(4) 0.021(4) 0.006(4)
N29 0.030(5) 0.022(4) 0.024(4) -0.003(3) 0.013(4) -0.001(3)
N30 0.039(5) 0.018(4) 0.022(4) -0.004(3) 0.011(4) -0.004(4)
N31 0.042(6) 0.034(5) 0.033(5) -0.008(4) 0.022(4) -0.009(4)
N32 0.020(4) 0.032(4) 0.034(5) -0.011(4) 0.017(4) -0.009(4)
N33 0.018(4) 0.024(4) 0.032(5) -0.009(3) 0.010(4) -0.006(3)
N34 0.021(4) 0.031(4) 0.024(4) -0.009(3) 0.010(3) -0.008(3)
N35 0.025(5) 0.035(5) 0.024(4) -0.007(4) 0.010(4) -0.003(4)
N36 0.028(5) 0.040(5) 0.020(4) -0.005(4) 0.014(4) 0.001(4)
N37 0.024(5) 0.029(5) 0.104(9) 0.002(5) 0.026(6) -0.002(4)
N38 0.022(5) 0.025(4) 0.045(5) 0.007(4) 0.008(4) -0.005(4)
N39 0.034(7) 0.034(6) 0.108(11) -0.018(7) -0.009(7) -0.011(5)
C1 0.031(6) 0.022(5) 0.024(5) 0.001(4) 0.006(4) 0.000(4)
C2 0.034(6) 0.019(5) 0.030(6) 0.002(4) 0.014(5) 0.004(4)
C3 0.030(6) 0.024(5) 0.016(5) -0.001(4) 0.012(4) 0.008(4)
C4 0.037(6) 0.018(5) 0.033(6) 0.007(4) 0.013(5) 0.004(4)
C5 0.030(6) 0.029(5) 0.036(6) 0.001(4) 0.009(5) 0.011(5)
C6 0.023(5) 0.034(5) 0.017(5) -0.006(4) 0.007(4) -0.007(4)
C7 0.023(5) 0.039(6) 0.022(5) 0.001(4) 0.007(4) -0.003(4)
C8 0.029(6) 0.040(6) 0.023(5) -0.007(4) 0.013(4) -0.014(5)
C9 0.035(6) 0.026(5) 0.020(5) -0.009(4) 0.013(4) -0.011(4)
C10 0.041(7) 0.042(6) 0.025(6) 0.004(5) 0.022(5) 0.007(5)
C11 0.037(6) 0.047(7) 0.025(6) 0.008(5) 0.007(5) 0.000(5)
C12 0.039(6) 0.037(6) 0.026(6) 0.000(5) 0.019(5) -0.004(5)
C13 0.035(6) 0.037(6) 0.024(5) -0.009(4) 0.019(5) -0.014(5)
C14 0.043(7) 0.022(5) 0.028(6) 0.001(4) 0.011(5) -0.014(5)
C15 0.050(7) 0.016(5) 0.034(6) 0.003(4) 0.017(5) -0.002(5)
C16 0.039(7) 0.025(5) 0.040(6) 0.003(5) 0.011(5) 0.003(5)
C17 0.050(8) 0.031(6) 0.061(8) 0.005(6) 0.015(6) 0.019(6)
C18 0.036(7) 0.045(7) 0.039(7) 0.005(5) 0.005(5) 0.011(5)
C19 0.032(6) 0.034(6) 0.030(6) -0.001(4) 0.010(5) 0.010(5)
C20 0.034(6) 0.056(7) 0.024(6) 0.000(5) 0.002(5) 0.014(5)
C21 0.030(6) 0.040(6) 0.025(5) -0.005(5) -0.001(5) 0.007(5)
C22 0.034(6) 0.018(5) 0.022(5) 0.000(4) 0.009(4) 0.007(4)
C23 0.042(6) 0.024(5) 0.026(5) 0.002(4) 0.017(5) -0.002(4)
C24 0.029(6) 0.025(5) 0.024(5) 0.002(4) 0.011(4) 0.003(4)
C25 0.033(6) 0.026(5) 0.023(5) -0.001(4) 0.014(4) 0.007(4)
C26 0.041(6) 0.022(5) 0.031(6) 0.003(4) 0.020(5) 0.009(4)
C27 0.028(5) 0.018(5) 0.024(5) 0.003(4) 0.003(4) 0.009(4)
C28 0.041(6) 0.034(6) 0.022(5) -0.006(4) 0.007(5) -0.009(5)
C29 0.050(7) 0.027(5) 0.034(6) -0.008(4) 0.018(5) -0.022(5)
C30 0.043(6) 0.024(5) 0.024(5) -0.001(4) 0.018(5) -0.003(5)
C31 0.020(5) 0.024(5) 0.021(5) -0.007(4) 0.004(4) -0.005(4)
C32 0.022(5) 0.024(5) 0.038(6) -0.001(4) 0.005(5) -0.007(4)
C33 0.033(6) 0.027(5) 0.032(6) 0.002(4) 0.015(5) -0.004(4)
C34 0.026(5) 0.023(5) 0.032(6) 0.002(4) 0.008(4) 0.001(4)
C35 0.024(5) 0.023(5) 0.034(6) 0.000(4) 0.012(4) 0.005(4)
C36 0.026(5) 0.020(5) 0.022(5) -0.003(4) 0.011(4) 0.001(4)
C37 0.040(7) 0.114(12) 0.020(6) 0.006(7) 0.004(5) 0.026(8)
C38 0.033(7) 0.146(15) 0.026(7) -0.002(8) 0.005(5) 0.012(8)
C39 0.017(6) 0.077(9) 0.034(6) -0.001(6) 0.004(5) 0.003(5)
C40 0.066(8) 0.037(6) 0.043(7) 0.020(5) 0.036(6) 0.016(6)
C41 0.091(11) 0.060(8) 0.072(9) 0.048(7) 0.062(9) 0.061(8)
C42 0.086(10) 0.052(7) 0.057(8) 0.025(6) 0.057(8) 0.047(7)
C43 0.052(7) 0.016(5) 0.035(6) -0.004(4) 0.017(5) -0.010(5)
C44 0.054(7) 0.017(5) 0.028(6) -0.004(4) 0.009(5) -0.001(5)
C45 0.037(6) 0.018(5) 0.031(6) -0.007(4) 0.016(5) 0.003(4)
C46 0.039(7) 0.045(7) 0.037(6) -0.010(5) 0.016(5) -0.019(5)
C47 0.040(7) 0.057(7) 0.040(7) -0.026(6) 0.011(5) -0.034(6)
C48 0.043(7) 0.052(7) 0.035(6) -0.024(5) 0.022(5) -0.022(6)
C49 0.030(6) 0.040(6) 0.022(5) -0.004(4) 0.017(4) -0.012(5)
C50 0.039(6) 0.021(5) 0.035(6) -0.001(4) 0.014(5) -0.018(4)
C51 0.029(6) 0.030(5) 0.030(6) -0.009(4) 0.008(5) -0.003(4)
C52 0.039(7) 0.048(7) 0.031(6) -0.003(5) 0.015(5) -0.002(5)
C53 0.021(6) 0.049(7) 0.059(8) -0.011(6) 0.025(5) -0.004(5)
C54 0.021(6) 0.064(8) 0.025(6) -0.012(5) 0.003(4) -0.007(5)
C59 0.021(6) 0.064(8) 0.047(7) 0.011(6) 0.016(5) 0.012(5)
C60 0.031(7) 0.031(6) 0.103(11) 0.002(7) 0.016(7) 0.007(5)
C61 0.037(7) 0.063(8) 0.058(8) 0.005(7) 0.015(6) 0.005(6)
C62 0.049(8) 0.063(9) 0.065(9) 0.000(7) 0.014(7) 0.016(7)
C63 0.049(9) 0.035(7) 0.120(14) -0.027(8) -0.023(9) 0.018(7)
C64 0.092(12) 0.052(8) 0.044(8) -0.001(6) -0.011(8) 0.013(8)
C65 0.17(2) 0.058(10) 0.068(12) -0.007(9) -0.025(12) 0.063(12)
C66 0.35(4) 0.056(11) 0.043(11) 0.005(9) 0.005(16) 0.013(17)
C67 0.027(6) 0.047(7) 0.048(7) 0.008(5) 0.016(5) -0.003(5)
C68 0.041(7) 0.036(6) 0.039(7) 0.006(5) 0.008(5) -0.009(5)
C69 0.032(6) 0.055(7) 0.034(6) 0.008(5) 0.009(5) -0.015(5)
C70 0.039(7) 0.041(6) 0.038(6) -0.006(5) 0.013(5) -0.013(5)
C71 0.022(6) 0.037(6) 0.044(7) 0.016(5) -0.001(5) -0.003(5)
C72 0.039(7) 0.057(7) 0.023(6) 0.002(5) 0.002(5) -0.011(6)
C73 0.076(10) 0.052(8) 0.032(7) 0.011(6) -0.004(6) -0.007(7)
C74 0.133(15) 0.049(8) 0.033(7) 0.000(6) -0.008(8) 0.021(9)
C75 0.029(6) 0.030(5) 0.029(6) 0.011(4) 0.006(5) 0.000(4)
C76 0.026(6) 0.045(6) 0.038(6) 0.005(5) 0.008(5) -0.004(5)
C77 0.043(7) 0.033(6) 0.047(7) 0.010(5) 0.005(6) -0.017(5)
C78 0.061(9) 0.033(7) 0.102(12) -0.003(7) 0.016(8) -0.019(6)
C79 0.042(7) 0.030(6) 0.070(9) 0.000(6) 0.025(6) -0.004(5)
C80 0.075(10) 0.044(7) 0.081(11) -0.009(7) 0.049(9) -0.010(7)
C81 0.089(12) 0.050(8) 0.062(9) -0.002(7) 0.035(9) -0.006(8)
C82 0.114(14) 0.085(11) 0.054(9) -0.002(8) 0.055(10) 0.004(10)
C83 0.025(6) 0.034(5) 0.028(5) 0.000(4) 0.007(4) -0.001(4)
C84 0.035(6) 0.032(6) 0.043(7) -0.002(5) 0.021(5) -0.007(5)
C85 0.040(7) 0.050(7) 0.043(7) 0.005(6) 0.006(6) -0.019(6)
C86 0.056(9) 0.075(10) 0.073(10) -0.007(8) -0.002(8) -0.022(8)
C87 0.030(6) 0.019(5) 0.050(7) 0.005(5) 0.003(5) -0.001(4)
C88 0.051(8) 0.031(6) 0.038(7) 0.005(5) 0.005(6) -0.021(5)
C89 0.046(8) 0.035(7) 0.082(11) 0.015(7) -0.020(8) -0.001(6)
C90 0.031(8) 0.046(9) 0.162(19) -0.048(11) 0.015(10) -0.002(7)
C91 0.034(8) 0.111(14) 0.078(11) -0.049(10) 0.033(8) -0.044(9)
C92 0.043(7) 0.054(8) 0.040(7) 0.010(6) -0.001(6) -0.026(6)

loop_
_atom_type_symbol
_atom_type_description
_atom_type_scat_dispersion_real
_atom_type_scat_dispersion_imag
_atom_type_scat_source
C C 0.0033 0.0016 'International Tables Vol C Tables 4.2.6.8 and 6.1.1.4'
H H 0.0000 0.0000 'International Tables Vol C Tables 4.2.6.8 and 6.1.1.4'
N N 0.0061 0.0033 'International Tables Vol C Tables 4.2.6.8 and 6.1.1.4'
O O 0.0106 0.0060 'International Tables Vol C Tables 4.2.6.8 and 6.1.1.4'
P P 0.1023 0.0942 'International Tables Vol C Tables 4.2.6.8 and 6.1.1.4'
Cu Cu 0.3201 1.2651 'International Tables Vol C Tables 4.2.6.8 and 6.1.1.4'
Br Br -0.2901 2.4595 'International Tables Vol C Tables 4.2.6.8 and 6.1.1.4'

loop_
_geom_angle_atom_site_label_1
_geom_angle_atom_site_label_2
_geom_angle_atom_site_label_3
_geom_angle
_geom_angle_site_symmetry_1
_geom_angle_site_symmetry_3
N13 Cu1 N1 89.3(3) . .
N13 Cu1 N6 97.9(3) . .
N1 Cu1 N6 155.3(3) . .
N13 Cu1 O1 175.6(3) . .
N1 Cu1 O1 86.4(3) . .
N6 Cu1 O1 86.4(3) . .
N13 Cu1 O9 86.2(3) . .
N1 Cu1 O9 93.1(3) . .
N6 Cu1 O9 110.8(3) . .
O1 Cu1 O9 93.1(2) . .
N21 Cu2 N2 97.0(3) . .
N21 Cu2 N3 89.4(3) . .
N2 Cu2 N3 159.1(3) . .
N21 Cu2 O1 176.2(3) . .
N2 Cu2 O1 86.4(3) . .
N3 Cu2 O1 86.8(3) . .
N21 Cu2 O10 88.6(3) . .
N2 Cu2 O10 108.4(3) . .
N3 Cu2 O10 91.6(2) . .
O1 Cu2 O10 91.9(2) . .
N4 Cu3 N5 158.3(3) . .
N4 Cu3 N29 96.8(3) . .
N5 Cu3 N29 89.9(3) . .
N4 Cu3 O1 87.6(3) . .
N5 Cu3 O1 85.3(3) . .
N29 Cu3 O1 175.2(3) . .
N4 Cu3 O11 105.3(3) . .
N5 Cu3 O11 95.5(3) . .
N29 Cu3 O11 88.5(3) . .
O1 Cu3 O11 92.4(2) . .
N20 Cu4 N12 89.8(3) . .
N20 Cu4 O2 176.4(3) . .
N12 Cu4 O2 86.6(3) . .
N20 Cu4 N7 97.3(3) . .
N12 Cu4 N7 154.7(3) . .
O2 Cu4 N7 86.2(3) . .
N20 Cu4 O13 87.5(3) . .
N12 Cu4 O13 94.1(3) . .
O2 Cu4 O13 91.9(2) . .
N7 Cu4 O13 110.4(3) . .
N28 Cu5 O2 176.0(3) . .
N28 Cu5 N9 95.8(3) . .
O2 Cu5 N9 87.6(3) . .
N28 Cu5 N8 90.2(3) . .
O2 Cu5 N8 85.8(3) . .
N9 Cu5 N8 158.7(3) . .
N28 Cu5 O14 88.3(3) . .
O2 Cu5 O14 92.8(2) . .
N9 Cu5 O14 104.9(3) . .
N8 Cu5 O14 95.7(3) . .
N36 Cu6 N10 90.3(3) . .
N36 Cu6 O2 176.3(3) . .
N10 Cu6 O2 86.2(3) . .
N36 Cu6 N11 95.7(3) . .
N10 Cu6 N11 158.7(3) . .
O2 Cu6 N11 87.3(3) . .
N36 Cu6 O15 90.1(3) . .
N10 Cu6 O15 93.3(3) . .
O2 Cu6 O15 91.1(2) . .
N11 Cu6 O15 107.2(3) . .
O3 Cu7 O9 97.9(3) . .
O3 Cu7 N14 152.6(3) . .
O9 Cu7 N14 91.6(3) . .
O3 Cu7 N15 85.2(3) . .
O9 Cu7 N15 157.8(3) . .
N14 Cu7 N15 95.6(3) . .
O3 Cu8 O4 95.9(3) . .
O3 Cu8 N17 167.7(3) . .
O4 Cu8 N17 85.4(3) . .
O3 Cu8 N16 85.7(3) . .
O4 Cu8 N16 167.5(3) . .
N17 Cu8 N16 95.7(3) . .
O4 Cu9 O13 97.6(2) . .
O4 Cu9 N18 85.6(3) . .
O13 Cu9 N18 159.1(3) . .
O4 Cu9 N19 154.5(3) . .
O13 Cu9 N19 92.4(3) . .
N18 Cu9 N19 93.5(3) . .
O6 Cu10 N27 155.8(3) . .
O6 Cu10 O14 97.9(3) . .
N27 Cu10 O14 92.7(3) . .
O6 Cu10 N26 85.8(3) . .
N27 Cu10 N26 92.2(3) . .
O14 Cu10 N26 158.5(3) . .
O5 Cu11 O6 95.2(3) . .
O5 Cu11 N24 87.3(3) . .
O6 Cu11 N24 169.7(3) . .
O5 Cu11 N25 163.9(3) . .
O6 Cu11 N25 86.5(3) . .
N24 Cu11 N25 93.7(3) . .
O5 Cu12 O10 97.2(3) . .
O5 Cu12 N23 87.2(3) . .
O10 Cu12 N23 155.5(3) . .
O5 Cu12 N22 149.8(3) . .
O10 Cu12 N22 93.9(3) . .
N23 Cu12 N22 94.2(3) . .
O8 Cu13 O15 98.4(3) . .
O8 Cu13 N34 88.6(3) . .
O15 Cu13 N34 152.6(3) . .
O8 Cu13 N35 147.6(3) . .
O15 Cu13 N35 94.4(3) . .
N34 Cu13 N35 93.7(3) . .
O7 Cu14 O8 95.9(3) . .
O7 Cu14 N33 169.1(3) . .
O8 Cu14 N33 88.4(3) . .
O7 Cu14 N32 85.6(3) . .
O8 Cu14 N32 162.5(3) . .
N33 Cu14 N32 93.4(3) . .
O7 Cu15 O11 97.1(3) . .
O7 Cu15 N31 85.8(3) . .
O11 Cu15 N31 159.9(3) . .
O7 Cu15 N30 157.2(3) . .
O11 Cu15 N30 92.9(3) . .
N31 Cu15 N30 91.8(3) . .
O12 P1 O9 110.8(3) . .
O12 P1 O11 110.8(3) . .
O9 P1 O11 107.7(3) . .
O12 P1 O10 111.4(3) . .
O9 P1 O10 108.1(3) . .
O11 P1 O10 107.9(3) . .
O16 P2 O14 110.5(3) . .
O16 P2 O15 110.8(3) . .
O14 P2 O15 107.7(3) . .
O16 P2 O13 112.2(3) . .
O14 P2 O13 107.1(3) . .
O15 P2 O13 108.3(3) . .
Cu1 O1 Cu2 113.6(3) . .
Cu1 O1 Cu3 112.7(3) . .
Cu2 O1 Cu3 113.2(3) . .
Cu5 O2 Cu6 114.2(3) . .
Cu5 O2 Cu4 113.3(3) . .
Cu6 O2 Cu4 114.0(3) . .
Cu8 O3 Cu7 125.7(3) . .
Cu8 O4 Cu9 125.8(3) . .
Cu11 O5 Cu12 124.7(4) . .
Cu11 O6 Cu10 123.3(3) . .
Cu14 O7 Cu15 123.3(3) . .
Cu13 O8 Cu14 122.5(3) . .
P1 O9 Cu7 128.1(3) . .
P1 O9 Cu1 120.5(3) . .
Cu7 O9 Cu1 107.9(3) . .
P1 O10 Cu12 128.5(3) . .
P1 O10 Cu2 122.2(3) . .
Cu12 O10 Cu2 106.0(2) . .
P1 O11 Cu15 128.2(4) . .
P1 O11 Cu3 122.3(3) . .
Cu15 O11 Cu3 105.6(3) . .
P2 O13 Cu9 128.0(4) . .
P2 O13 Cu4 121.5(3) . .
Cu9 O13 Cu4 107.2(2) . .
P2 O14 Cu10 129.1(3) . .
P2 O14 Cu5 121.6(3) . .
Cu10 O14 Cu5 106.0(3) . .
P2 O15 Cu13 129.8(4) . .
P2 O15 Cu6 122.9(3) . .
Cu13 O15 Cu6 105.4(3) . .
C3 N1 N2 107.9(7) . .
C3 N1 Cu1 131.8(7) . .
N2 N1 Cu1 120.3(6) . .
C1 N2 N1 107.4(8) . .
C1 N2 Cu2 133.2(7) . .
N1 N2 Cu2 119.3(6) . .
C6 N3 N4 109.1(7) . .
C6 N3 Cu2 131.9(6) . .
N4 N3 Cu2 118.9(5) . .
C4 N4 N3 106.8(7) . .
C4 N4 Cu3 131.4(6) . .
N3 N4 Cu3 121.4(5) . .
C9 N5 N6 106.7(8) . .
C9 N5 Cu3 131.7(7) . .
N6 N5 Cu3 121.5(6) . .
C7 N6 N5 107.6(7) . .
C7 N6 Cu1 134.5(7) . .
N5 N6 Cu1 117.8(6) . .
C12 N7 N8 108.6(8) . .
C12 N7 Cu4 133.9(7) . .
N8 N7 Cu4 117.6(6) . .
C10 N8 N7 107.7(8) . .
C10 N8 Cu5 130.5(7) . .
N7 N8 Cu5 121.6(6) . .
C15 N9 N10 108.9(8) . .
C15 N9 Cu5 132.4(7) . .
N10 N9 Cu5 118.6(6) . .
C13 N10 N9 106.1(8) . .
C13 N10 Cu6 132.6(7) . .
N9 N10 Cu6 120.9(6) . .
C18 N11 N12 108.9(9) . .
C18 N11 Cu6 131.8(8) . .
N12 N11 Cu6 118.8(6) . .
C16 N12 N11 108.3(8) . .
C16 N12 Cu4 130.1(7) . .
N11 N12 Cu4 121.1(6) . .
C21 N13 N14 108.5(7) . .
C21 N13 Cu1 131.5(7) . .
N14 N13 Cu1 117.6(6) . .
C19 N14 N13 107.2(7) . .
C19 N14 Cu7 128.8(6) . .
N13 N14 Cu7 124.0(6) . .
N16 N15 C24 108.6(7) . .
N16 N15 Cu7 121.3(6) . .
C24 N15 Cu7 128.8(6) . .
C22 N16 N15 108.0(7) . .
C22 N16 Cu8 131.8(6) . .
N15 N16 Cu8 119.4(5) . .
C27 N17 N18 106.8(7) . .
C27 N17 Cu8 132.4(6) . .
N18 N17 Cu8 120.1(6) . .
C25 N18 N17 107.3(7) . .
C25 N18 Cu9 130.4(6) . .
N17 N18 Cu9 121.0(6) . .
C30 N19 N20 107.4(7) . .
C30 N19 Cu9 128.2(6) . .
N20 N19 Cu9 124.4(6) . .
C28 N20 N19 108.8(7) . .
C28 N20 Cu4 131.3(7) . .
N19 N20 Cu4 118.1(6) . .
C33 N21 N22 107.6(8) . .
C33 N21 Cu2 133.0(7) . .
N22 N21 Cu2 116.3(5) . .
C31 N22 N21 106.8(7) . .
C31 N22 Cu12 130.3(6) . .
N21 N22 Cu12 122.9(6) . .
C36 N23 N24 107.6(7) . .
C36 N23 Cu12 130.7(6) . .
N24 N23 Cu12 120.5(6) . .
C34 N24 N23 107.8(7) . .
C34 N24 Cu11 132.0(6) . .
N23 N24 Cu11 119.7(6) . .
C39 N25 N26 108.0(8) . .
C39 N25 Cu11 131.5(7) . .
N26 N25 Cu11 118.9(6) . .
C37 N26 N25 107.7(9) . .
C37 N26 Cu10 130.9(7) . .
N25 N26 Cu10 120.6(6) . .
C42 N27 N28 107.1(8) . .
C42 N27 Cu10 129.3(7) . .
N28 N27 Cu10 123.6(6) . .
C40 N28 N27 108.0(8) . .
C40 N28 Cu5 132.3(7) . .
N27 N28 Cu5 118.3(6) . .
C45 N29 N30 108.1(7) . .
C45 N29 Cu3 132.6(6) . .
N30 N29 Cu3 116.3(5) . .
C43 N30 N29 107.1(8) . .
C43 N30 Cu15 129.7(7) . .
N29 N30 Cu15 123.1(6) . .
C48 N31 N32 109.1(8) . .
C48 N31 Cu15 130.1(7) . .
N32 N31 Cu15 119.6(6) . .
C46 N32 N31 106.5(8) . .
C46 N32 Cu14 133.5(7) . .
N31 N32 Cu14 119.4(6) . .
C51 N33 N34 107.2(7) . .
C51 N33 Cu14 131.8(6) . .
N34 N33 Cu14 120.5(6) . .
C49 N34 N33 108.5(7) . .
C49 N34 Cu13 130.7(6) . .
N33 N34 Cu13 120.0(6) . .
N36 N35 C54 107.5(8) . .
N36 N35 Cu13 124.2(6) . .
C54 N35 Cu13 128.2(7) . .
C52 N36 N35 108.3(8) . .
C52 N36 Cu6 132.3(7) . .
N35 N36 Cu6 117.2(6) . .
C67 N37 C63 110.6(9) . .
C67 N37 C59 106.9(9) . .
C63 N37 C59 108.4(9) . .
C75 N38 C83 105.6(7) . .
C75 N38 C71 111.9(8) . .
C83 N38 C71 110.9(7) . .
C75 N38 C79 111.2(8) . .
C83 N38 C79 112.3(8) . .
C71 N38 C79 105.1(8) . .
O17 N39 O18 123.8(14) . .
O17 N39 C87 118.0(13) . .
O18 N39 C87 118.3(15) . .
N2 C1 C2 110.5(9) . .
C1 C2 C3 104.0(8) . .
N1 C3 C2 110.2(9) . .
N4 C4 C5 110.9(8) . .
C4 C5 C6 103.4(8) . .
N3 C6 C5 109.7(8) . .
N6 C7 C8 110.6(9) . .
C9 C8 C7 103.8(9) . .
N5 C9 C8 111.2(9) . .
N8 C10 C11 109.6(9) . .
C12 C11 C10 103.6(10) . .
N7 C12 C11 110.6(10) . .
N10 C13 C14 110.8(9) . .
C13 C14 C15 104.4(9) . .
N9 C15 C14 109.8(9) . .
N12 C16 C17 108.8(10) . .
C18 C17 C16 105.1(10) . .
N11 C18 C17 108.8(10) . .
N14 C19 C20 109.6(9) . .
C21 C20 C19 105.5(9) . .
N13 C21 C20 109.1(9) . .
N16 C22 C23 109.7(8) . .
C24 C23 C22 104.9(8) . .
N15 C24 C23 108.9(8) . .
N18 C25 C26 111.1(8) . .
C27 C26 C25 104.0(8) . .
N17 C27 C26 110.9(8) . .
N20 C28 C29 109.0(9) . .
C30 C29 C28 104.2(8) . .
N19 C30 C29 110.6(8) . .
N22 C31 C32 111.0(8) . .
C31 C32 C33 104.0(8) . .
N21 C33 C32 110.6(9) . .
N24 C34 C35 110.0(9) . .
C36 C35 C34 104.4(8) . .
N23 C36 C35 110.2(8) . .
N26 C37 C38 110.2(10) . .
C37 C38 C39 104.2(11) . .
N25 C39 C38 109.9(10) . .
N28 C40 C41 109.4(9) . .
C40 C41 C42 106.0(10) . .
N27 C42 C41 109.5(10) . .
N30 C43 C44 110.5(9) . .
C45 C44 C43 104.0(8) . .
N29 C45 C44 110.2(8) . .
N32 C46 C47 110.5(9) . .
C46 C47 C48 105.3(9) . .
N31 C48 C47 108.6(9) . .
N34 C49 C50 109.5(8) . .
C51 C50 C49 104.5(8) . .
N33 C51 C50 110.2(8) . .
N36 C52 C53 109.8(9) . .
C54 C53 C52 104.9(9) . .
N35 C54 C53 109.5(9) . .
C55A C56A C57A 119.6(16) . .
C56A C57A C58A 109.4(17) . .
C55B C56B C57B 111(3) . .
C58B C57B C56B 105(3) . .
C60 C59 N37 115.6(9) . .
C59 C60 C61 112.5(10) . .
C62 C61 C60 112.2(11) . .
C64 C63 N37 114.8(10) . .
C63 C64 C65 112.4(15) . .
C66 C65 C64 112.1(18) . .
C68 C67 N37 117.9(9) . .
C67 C68 C69 110.5(9) . .
C68 C69 C70 113.0(9) . .
N38 C71 C72 113.5(8) . .
C73 C72 C71 112.7(10) . .
C72 C73 C74 111.5(11) . .
C76 C75 N38 116.3(8) . .
C75 C76 C77 110.7(9) . .
C78 C77 C76 114.7(10) . .
C80 C79 N38 118.0(10) . .
C81 C80 C79 120.0(11) . .
C80 C81 C82 113.8(13) . .
C84 C83 N38 116.1(8) . .
C83 C84 C85 110.7(9) . .
C84 C85 C86 113.0(10) . .
C92 C87 C88 122.6(11) . .
C92 C87 N39 117.6(11) . .
C88 C87 N39 119.7(12) . .
C89 C88 C87 118.1(12) . .
C88 C89 C90 121.5(13) . .
C89 C90 C91 119.3(13) . .
C92 C91 C90 120.7(13) . .
C87 C92 C91 117.6(12) . .
O401 N400 O400 127(2) . .
O401 N400 C400 116.7(18) . .
O400 N400 C400 116.6(18) . .
C401 C400 C405 120.0 . .
C401 C400 N400 120.3(10) . .
C405 C400 N400 119.7(10) . .
C402 C401 C400 120.0 . .
C401 C402 C403 120.0 . .
C404 C403 C402 120.0 . .
C403 C404 C405 120.0 . .
C404 C405 C400 120.0 . .
C501 C500 C505 120.0 . .
C501 C500 Br50 121.5(18) . .
C505 C500 Br50 118.5(18) . .
C502 C501 C500 120.0 . .
C501 C502 C503 120.0 . .
C502 C503 C504 120.0 . .
C505 C504 C503 120.0 . .
C504 C505 C500 120.0 . .
C201 C200 C205 120.0 . .
C201 C200 Br20 121.7(19) . .
C205 C200 Br20 117.8(19) . .
C200 C201 C202 120.0 . .
C203 C202 C201 120.0 . .
C204 C203 C202 120.0 . .
C205 C204 C203 120.0 . .
C204 C205 C200 120.0 . .
C301 C300 C305 120.0 . .
C301 C300 Br30 115.2(8) . .
C305 C300 Br30 124.6(8) . .
C300 C301 C302 120.0 . .
C303 C302 C301 120.0 . .
C302 C303 C304 120.0 . .
C305 C304 C303 120.0 . .
C304 C305 C300 120.0 . .

loop_
_geom_bond_atom_site_label_1
_geom_bond_atom_site_label_2
_geom_bond_distance
_geom_bond_site_symmetry_2
Cu1 N13 1.967(8) .
Cu1 N1 1.976(8) .
Cu1 N6 1.979(8) .
Cu1 O1 1.990(6) .
Cu1 O9 2.280(6) .
Cu2 N21 1.958(8) .
Cu2 N2 1.974(8) .
Cu2 N3 1.984(7) .
Cu2 O1 1.990(7) .
Cu2 O10 2.271(6) .
Cu3 N4 1.941(7) .
Cu3 N5 1.960(8) .
Cu3 N29 1.978(8) .
Cu3 O1 2.003(6) .
Cu3 O11 2.245(6) .
Cu4 N20 1.961(7) .
Cu4 N12 1.977(8) .
Cu4 O2 1.991(6) .
Cu4 N7 1.993(8) .
Cu4 O13 2.299(6) .
Cu5 N28 1.947(8) .
Cu5 O2 1.982(6) .
Cu5 N9 1.986(8) .
Cu5 N8 1.986(8) .
Cu5 O14 2.263(6) .
Cu6 N36 1.947(8) .
Cu6 N10 1.967(8) .
Cu6 O2 1.982(7) .
Cu6 N11 1.989(8) .
Cu6 O15 2.285(6) .
Cu7 O3 1.898(6) .
Cu7 O9 1.945(6) .
Cu7 N14 1.973(7) .
Cu7 N15 1.974(8) .
Cu8 O3 1.880(6) .
Cu8 O4 1.893(6) .
Cu8 N17 1.975(8) .
Cu8 N16 1.987(7) .
Cu9 O4 1.893(6) .
Cu9 O13 1.949(6) .
Cu9 N18 1.961(7) .
Cu9 N19 1.976(7) .
Cu10 O6 1.889(6) .
Cu10 N27 1.954(8) .
Cu10 O14 1.960(6) .
Cu10 N26 1.970(8) .
Cu11 O5 1.874(7) .
Cu11 O6 1.886(6) .
Cu11 N24 1.975(7) .
Cu11 N25 1.977(8) .
Cu12 O5 1.896(6) .
Cu12 O10 1.933(6) .
Cu12 N23 1.959(8) .
Cu12 N22 1.968(7) .
Cu13 O8 1.898(6) .
Cu13 O15 1.945(6) .
Cu13 N34 1.955(7) .
Cu13 N35 1.969(8) .
Cu14 O7 1.884(6) .
Cu14 O8 1.902(6) .
Cu14 N33 1.953(8) .
Cu14 N32 1.975(8) .
Cu15 O7 1.888(6) .
Cu15 O11 1.938(6) .
Cu15 N31 1.972(9) .
Cu15 N30 1.975(8) .
P1 O12 1.525(6) .
P1 O9 1.543(6) .
P1 O11 1.551(6) .
P1 O10 1.560(6) .
P2 O16 1.517(6) .
P2 O14 1.549(6) .
P2 O15 1.553(6) .
P2 O13 1.554(6) .
O17 N39 1.198(17) .
O18 N39 1.206(16) .
N1 C3 1.333(11) .
N1 N2 1.367(11) .
N2 C1 1.336(12) .
N3 C6 1.345(12) .
N3 N4 1.358(10) .
N4 C4 1.352(12) .
N5 C9 1.351(11) .
N5 N6 1.378(10) .
N6 C7 1.346(12) .
N7 C12 1.317(13) .
N7 N8 1.351(11) .
N8 C10 1.339(13) .
N9 C15 1.342(12) .
N9 N10 1.358(11) .
N10 C13 1.357(12) .
N11 C18 1.329(13) .
N11 N12 1.352(11) .
N12 C16 1.336(12) .
N13 C21 1.337(12) .
N13 N14 1.363(10) .
N14 C19 1.340(12) .
N15 N16 1.357(10) .
N15 C24 1.358(12) .
N16 C22 1.343(11) .
N17 C27 1.359(11) .
N17 N18 1.370(10) .
N18 C25 1.338(11) .
N19 C30 1.345(12) .
N19 N20 1.362(10) .
N20 C28 1.354(12) .
N21 C33 1.341(12) .
N21 N22 1.388(10) .
N22 C31 1.343(11) .
N23 C36 1.340(11) .
N23 N24 1.363(10) .
N24 C34 1.328(12) .
N25 C39 1.333(13) .
N25 N26 1.363(11) .
N26 C37 1.334(14) .
N27 C42 1.353(13) .
N27 N28 1.360(11) .
N28 C40 1.350(12) .
N29 C45 1.347(11) .
N29 N30 1.362(10) .
N30 C43 1.356(12) .
N31 C48 1.340(13) .
N31 N32 1.374(11) .
N32 C46 1.345(13) .
N33 C51 1.351(12) .
N33 N34 1.361(10) .
N34 C49 1.344(12) .
N35 N36 1.355(10) .
N35 C54 1.370(13) .
N36 C52 1.349(13) .
N37 C67 1.499(15) .
N37 C63 1.540(19) .
N37 C59 1.547(13) .
N38 C75 1.514(12) .
N38 C83 1.518(12) .
N38 C71 1.520(13) .
N38 C79 1.538(13) .
N39 C87 1.474(15) .
C1 C2 1.378(13) .
C2 C3 1.382(13) .
C4 C5 1.393(14) .
C5 C6 1.395(13) .
C7 C8 1.386(14) .
C8 C9 1.375(14) .
C10 C11 1.391(15) .
C11 C12 1.378(15) .
C13 C14 1.372(14) .
C14 C15 1.376(15) .
C16 C17 1.390(15) .
C17 C18 1.384(16) .
C19 C20 1.374(14) .
C20 C21 1.369(14) .
C22 C23 1.395(13) .
C23 C24 1.386(13) .
C25 C26 1.381(13) .
C26 C27 1.361(13) .
C28 C29 1.400(14) .
C29 C30 1.392(14) .
C31 C32 1.383(13) .
C32 C33 1.385(14) .
C34 C35 1.388(13) .
C35 C36 1.365(13) .
C37 C38 1.378(17) .
C38 C39 1.386(16) .
C40 C41 1.359(15) .
C41 C42 1.366(15) .
C43 C44 1.383(14) .
C44 C45 1.382(14) .
C46 C47 1.372(15) .
C47 C48 1.388(15) .
C49 C50 1.388(13) .
C50 C51 1.379(13) .
C52 C53 1.385(15) .
C53 C54 1.379(14) .
C55A C56A 1.528(17) .
C56A C57A 1.541(17) .
C57A C58A 1.551(18) .
C55B C56B 1.552(19) .
C56B C57B 1.553(19) .
C57B C58B 1.54(2) .
C59 C60 1.524(16) .
C60 C61 1.542(16) .
C61 C62 1.506(17) .
C63 C64 1.51(2) .
C64 C65 1.532(19) .
C65 C66 1.49(3) .
C67 C68 1.497(15) .
C68 C69 1.508(15) .
C69 C70 1.519(15) .
C71 C72 1.537(15) .
C72 C73 1.506(15) .
C73 C74 1.523(18) .
C75 C76 1.497(14) .
C76 C77 1.526(14) .
C77 C78 1.484(17) .
C79 C80 1.515(18) .
C80 C81 1.432(19) .
C81 C82 1.545(17) .
C83 C84 1.514(13) .
C84 C85 1.537(15) .
C85 C86 1.549(17) .
C87 C92 1.365(16) .
C87 C88 1.371(14) .
C88 C89 1.344(18) .
C89 C90 1.37(2) .
C90 C91 1.37(2) .
C91 C92 1.37(2) .
N400 O401 1.21(3) .
N400 O400 1.29(3) .
N400 C400 1.487(12) .
C400 C401 1.3900 .
C400 C405 1.3900 .
C401 C402 1.3900 .
C402 C403 1.3900 .
C403 C404 1.3900 .
C404 C405 1.3900 .
Br50 C500 1.93(2) .
C500 C501 1.3900 .
C500 C505 1.3900 .
C501 C502 1.3900 .
C502 C503 1.3900 .
C503 C504 1.3900 .
C504 C505 1.3900 .
Br20 C200 1.82(2) .
C200 C201 1.3900 .
C200 C205 1.3900 .
C201 C202 1.3900 .
C202 C203 1.3900 .
C203 C204 1.3900 .
C204 C205 1.3900 .
Br30 C300 1.852(11) .
C300 C301 1.3900 .
C300 C305 1.3900 .
C301 C302 1.3900 .
C302 C303 1.3900 .
C303 C304 1.3900 .
C304 C305 1.3900 .

loop_
_geom_hbond_atom_site_label_D
_geom_hbond_atom_site_label_H
_geom_hbond_atom_site_label_A
_geom_hbond_distance_DH
_geom_hbond_distance_HA
_geom_hbond_distance_DA
_geom_hbond_angle_DHA
_geom_hbond_site_symmetry_A
O3 H3O O12 0.83(2) 1.88(5) 2.653(8) 153(10) .
O4 H4O O16 0.83(2) 1.99(7) 2.654(8) 136(9) .
O5 H5O O12 0.83(2) 1.84(4) 2.649(9) 162(11) .
O6 H6O O16 0.84(2) 1.94(5) 2.713(8) 151(10) .
O7 H7O O12 0.83(2) 1.89(5) 2.679(8) 157(11) .
O8 H8O O16 0.83(2) 1.90(4) 2.685(8) 157(10) .
C15 H15 Br50 0.93 3.08 3.905(13) 148.5 3_676
C32 H32 O17 0.93 2.62 3.360(13) 136.8 .
C33 H33 Br50 0.93 3.07 3.863(13) 144.8 4_575
C79 H79A O4 0.97 2.46 3.378(14) 157.7 4_576
C79 H79B O5 0.97 2.62 3.511(13) 152.2 4_576
